data_1516928
loop_
_publ_author_name
'Katsura Mochizuki'
'Junpei Takahashi'
'Yukiko Ishima'
'Tomomi Shindo'

_publ_section_title
;
 Synthesis and structures of urea-coordinated dinickel(II) complexes with
 binucleating ligand
 1,3-bis(N-(2-(dimethylamino)ethyl)-N-methylamino)propan-2-ol (HL1) and
 its a nalogs
;
_journal_name_full
;
Inorganica Chimica Acta
;
_journal_page_first 151
_journal_page_last 158
_journal_volume 400
_journal_year 2013
_chemical_formula_moiety 'C41 H59 B N4 Ni2 O7'
_chemical_formula_sum 'C41 H59 B N4 Ni2 O7'
_chemical_formula_weight 848.15
_space_group_IT_number 14
_symmetry_cell_setting monoclinic
_symmetry_Int_Tables_number 14
_symmetry_space_group_name_Hall '-P 2ybc'
_symmetry_space_group_name_H-M 'P 1 21/c 1'
_atom_sites_solution_hydrogens geom
_atom_sites_solution_primary direct
_atom_sites_solution_secondary difmap
_cell_angle_alpha 90.0000
_cell_angle_beta 107.058(5)
_cell_angle_gamma 90.0000
_cell_formula_units_Z 4
_cell_length_a 15.7424(17)
_cell_length_b 12.1464(11)
_cell_length_c 23.968(4)
_cell_measurement_reflns_used 8618
_cell_measurement_temperature 273
_cell_measurement_theta_max 27.49
_cell_measurement_theta_min 2.53
_cell_volume 4381.4(10)
_computing_cell_refinement 'CrystalClear-SM Expert 2.0 r1'
_computing_data_collection 'CrystalClear-SM Expert 2.0 r1 (Rigaku, 2009)'
_computing_data_reduction 'CrystalClear-SM Expert 2.0 r1'
_computing_molecular_graphics 'CrystalStructure 4.0'
_computing_publication_material 'CrystalStructure 4.0 (Rigaku, 2010)'
_computing_structure_refinement 'SHELXL97 (Sheldrick, 2008)'
_computing_structure_solution 'Il Milione (Burla, et al., 2007)'
_diffrn_ambient_temperature 273
_diffrn_detector_area_resol_mean 13.653
_diffrn_measured_fraction_theta_full 0.985
_diffrn_measured_fraction_theta_max 0.985
_diffrn_measurement_device_type 'Rigaku XtaLAB mini'
_diffrn_measurement_method \w
_diffrn_radiation_type 'Mo K\a'
_diffrn_radiation_wavelength 0.71075
_diffrn_reflns_av_R_equivalents 0.1191
_diffrn_reflns_limit_h_max 19
_diffrn_reflns_limit_h_min -19
_diffrn_reflns_limit_k_max 15
_diffrn_reflns_limit_k_min -15
_diffrn_reflns_limit_l_max 30
_diffrn_reflns_limit_l_min -30
_diffrn_reflns_number 35484
_diffrn_reflns_theta_full 26.50
_diffrn_reflns_theta_max 26.50
_diffrn_standards_number 0
_exptl_absorpt_coefficient_mu 0.909
_exptl_absorpt_correction_type none
_exptl_crystal_colour green
_exptl_crystal_density_diffrn 1.286
_exptl_crystal_density_method 'not measured'
_exptl_crystal_description prism
_exptl_crystal_F_000 1800.00
_exptl_crystal_size_max 0.500
_exptl_crystal_size_mid 0.200
_exptl_crystal_size_min 0.120
_refine_diff_density_max 0.830
_refine_diff_density_min -0.450
_refine_ls_extinction_method none
_refine_ls_goodness_of_fit_ref 1.070
_refine_ls_hydrogen_treatment constr
_refine_ls_number_parameters 512
_refine_ls_number_reflns 8944
_refine_ls_number_restraints 0
_refine_ls_R_factor_gt 0.0583
_refine_ls_shift/su_max 0.001
_refine_ls_structure_factor_coef Fsqd
_refine_ls_weighting_details 'w = 1/[\s^2^(Fo^2^)+(0.0679P)^2^+1.6755P] where P=(Fo^2^+2Fc^2^)/3'
_refine_ls_weighting_scheme calc
_refine_ls_wR_factor_ref 0.1595
_reflns_number_gt 6748
_reflns_number_total 8950
_reflns_threshold_expression F^2^>2.0\s(F^2^)
_cod_data_source_file ICA-2013-400-151-158-1.cif
_cod_data_source_block Ni2L2test4
_cod_original_cell_volume 4381.4(9)
_cod_database_code 1516928

loop_
_symmetry_equiv_pos_site_id
_symmetry_equiv_pos_as_xyz
1 +X,+Y,+Z
2 -X,1/2+Y,1/2-Z
3 -X,-Y,-Z
4 +X,1/2-Y,1/2+Z

loop_
_atom_site_label
_atom_site_type_symbol
_atom_site_fract_x
_atom_site_fract_y
_atom_site_fract_z
_atom_site_U_iso_or_equiv
_atom_site_adp_type
_atom_site_occupancy
_atom_site_symmetry_multiplicity
_atom_site_calc_flag
_atom_site_refinement_flags
Ni1 Ni 0.54852(3) 0.81737(3) 0.834819(18) 0.04142(14) Uani 1.0 4 d .
Ni2 Ni 0.69102(2) 0.99776(3) 0.787773(18) 0.03915(14) Uani 1.0 4 d .
O20 O 0.65814(14) 0.90922(17) 0.84993(9) 0.0405(5) Uani 1.0 4 d .
O32 O 0.54304(17) 0.7755(2) 0.75146(10) 0.0552(7) Uani 1.0 4 d .
O33 O 0.62301(16) 0.90068(19) 0.72054(10) 0.0521(6) Uani 1.0 4 d .
O42 O 0.40779(16) 0.7802(2) 0.80698(12) 0.0554(7) Uani 1.0 4 d .
O43 O 0.45075(16) 0.9499(2) 0.80310(12) 0.0573(7) Uani 1.0 4 d .
O51 O 0.70792(18) 1.1094(3) 0.72337(13) 0.0520(7) Uani 1.0 4 d .
O52 O 0.57553(19) 1.0939(3) 0.78450(14) 0.0584(8) Uani 1.0 4 d .
N1 N 0.6002(2) 0.6622(3) 0.87016(13) 0.0524(8) Uani 1.0 4 d .
N4 N 0.55778(19) 0.8549(3) 0.92377(13) 0.0510(7) Uani 1.0 4 d .
N8 N 0.7686(2) 1.0839(3) 0.86025(15) 0.0623(9) Uani 1.0 4 d .
N11 N 0.8133(2) 0.9200(3) 0.78906(15) 0.0607(9) Uani 1.0 4 d .
C2 C 0.6566(4) 0.6915(4) 0.9286(2) 0.0770(13) Uani 1.0 4 d .
C3 C 0.6078(3) 0.7645(4) 0.96045(16) 0.0637(11) Uani 1.0 4 d .
C5 C 0.6090(3) 0.9603(4) 0.93237(16) 0.0546(9) Uani 1.0 4 d .
C6 C 0.6853(3) 0.9558(3) 0.90616(15) 0.0493(8) Uani 1.0 4 d .
C7 C 0.7207(3) 1.0737(4) 0.90482(16) 0.0590(10) Uani 1.0 4 d .
C9 C 0.8563(3) 1.0240(6) 0.8795(2) 0.0913(17) Uani 1.0 4 d .
C10 C 0.8834(3) 0.9890(5) 0.8284(3) 0.0927(18) Uani 1.0 4 d .
C12 C 0.6537(4) 0.6052(5) 0.8384(3) 0.1039(19) Uani 1.0 4 d .
C13 C 0.5276(4) 0.5877(4) 0.8732(3) 0.0879(15) Uani 1.0 4 d .
C14 C 0.4735(3) 0.8742(4) 0.9382(2) 0.0716(12) Uani 1.0 4 d .
C15 C 0.7801(5) 1.2027(4) 0.8490(3) 0.107(2) Uani 1.0 4 d .
C16 C 0.8142(4) 0.8056(4) 0.8093(3) 0.0891(17) Uani 1.0 4 d .
C17 C 0.8323(4) 0.9165(5) 0.7321(3) 0.0871(16) Uani 1.0 4 d .
C30 C 0.5508(4) 0.7622(5) 0.65497(19) 0.0911(17) Uani 1.0 4 d .
C31 C 0.5747(3) 0.8174(3) 0.71382(15) 0.0477(8) Uani 1.0 4 d .
C40 C 0.2940(3) 0.9157(4) 0.7676(3) 0.0757(13) Uani 1.0 4 d .
C41 C 0.3890(3) 0.8811(3) 0.79351(16) 0.0513(9) Uani 1.0 4 d .
C61 C 0.7788(3) 0.3455(3) 1.06674(16) 0.0524(9) Uani 1.0 4 d .
C62 C 0.7759(3) 0.4466(4) 1.09262(18) 0.0655(11) Uani 1.0 4 d .
C63 C 0.6986(3) 0.5123(4) 1.0790(2) 0.0774(14) Uani 1.0 4 d .
C64 C 0.6232(3) 0.4783(4) 1.0394(2) 0.0693(12) Uani 1.0 4 d .
C65 C 0.6234(3) 0.3786(4) 1.0109(2) 0.0686(12) Uani 1.0 4 d .
C66 C 0.6996(3) 0.3145(4) 1.02482(18) 0.0634(11) Uani 1.0 4 d .
C67 C 0.8494(3) 0.1401(4) 1.07497(17) 0.0586(10) Uani 1.0 4 d .
C68 C 0.7821(3) 0.0926(4) 1.0947(2) 0.0708(12) Uani 1.0 4 d .
C69 C 0.7669(4) -0.0203(5) 1.0944(3) 0.0848(14) Uani 1.0 4 d .
C70 C 0.8190(4) -0.0905(4) 1.0741(3) 0.0868(16) Uani 1.0 4 d .
C71 C 0.8857(4) -0.0483(5) 1.0529(3) 0.0856(16) Uani 1.0 4 d .
C72 C 0.8989(3) 0.0637(4) 1.05281(18) 0.0671(12) Uani 1.0 4 d .
C73 C 0.9249(3) 0.3098(3) 1.03380(18) 0.0580(10) Uani 1.0 4 d .
C74 C 1.0153(3) 0.2836(4) 1.0432(3) 0.0782(13) Uani 1.0 4 d .
C75 C 1.0620(4) 0.3115(5) 1.0048(3) 0.0899(17) Uani 1.0 4 d .
C76 C 1.0216(4) 0.3667(5) 0.9547(3) 0.0872(16) Uani 1.0 4 d .
C77 C 0.9336(4) 0.3961(4) 0.9436(3) 0.0785(13) Uani 1.0 4 d .
C78 C 0.8874(3) 0.3684(4) 0.98286(18) 0.0612(10) Uani 1.0 4 d .
C79 C 0.9326(3) 0.3007(4) 1.14765(18) 0.0571(10) Uani 1.0 4 d .
C80 C 0.9894(3) 0.3913(4) 1.1599(2) 0.0742(13) Uani 1.0 4 d .
C81 C 1.0375(3) 0.4216(5) 1.2165(3) 0.0906(18) Uani 1.0 4 d .
C82 C 1.0307(4) 0.3602(6) 1.2635(3) 0.096(2) Uani 1.0 4 d .
C83 C 0.9761(4) 0.2691(6) 1.2535(2) 0.0861(16) Uani 1.0 4 d .
C84 C 0.9280(3) 0.2416(5) 1.19631(19) 0.0720(13) Uani 1.0 4 d .
B60 B 0.8714(3) 0.2727(4) 1.08016(19) 0.0547(11) Uani 1.0 4 d .
H2A H 0.6749 0.6234 0.9499 0.0127 Uiso 1.0 4 calc R
H2B H 0.7084 0.7292 0.9239 0.0127 Uiso 1.0 4 calc R
H3A H 0.5667 0.7196 0.9739 0.0765 Uiso 1.0 4 calc R
H3B H 0.6504 0.7958 0.9945 0.0765 Uiso 1.0 4 calc R
H5A H 0.6320 0.9756 0.9738 0.0656 Uiso 1.0 4 calc R
H5B H 0.5694 1.0200 0.9145 0.0656 Uiso 1.0 4 calc R
H6 H 0.7328 0.9103 0.9312 0.0592 Uiso 1.0 4 calc R
H7A H 0.6714 1.1252 0.8961 0.0708 Uiso 1.0 4 calc R
H7B H 0.7605 1.0921 0.9429 0.0708 Uiso 1.0 4 calc R
H9A H 0.9014 1.0721 0.9039 0.1095 Uiso 1.0 4 calc R
H9B H 0.8510 0.9601 0.9025 0.1095 Uiso 1.0 4 calc R
H10A H 0.9383 0.9475 0.8412 0.1112 Uiso 1.0 4 calc R
H10B H 0.8940 1.0534 0.8074 0.1112 Uiso 1.0 4 calc R
H12A H 0.6797 0.5405 0.8595 0.1247 Uiso 1.0 4 calc R
H12B H 0.6999 0.6533 0.8343 0.1247 Uiso 1.0 4 calc R
H12C H 0.6165 0.5844 0.8004 0.1247 Uiso 1.0 4 calc R
H13A H 0.4918 0.6230 0.8942 0.1055 Uiso 1.0 4 calc R
H13B H 0.5523 0.5211 0.8930 0.1055 Uiso 1.0 4 calc R
H13C H 0.4915 0.5703 0.8344 0.1055 Uiso 1.0 4 calc R
H14A H 0.4416 0.8062 0.9354 0.0860 Uiso 1.0 4 calc R
H14B H 0.4379 0.9265 0.9112 0.0860 Uiso 1.0 4 calc R
H14C H 0.4865 0.9027 0.9771 0.0860 Uiso 1.0 4 calc R
H15A H 0.8132 1.2379 0.8846 0.1284 Uiso 1.0 4 calc R
H15B H 0.7228 1.2369 0.8346 0.1284 Uiso 1.0 4 calc R
H15C H 0.8117 1.2099 0.8205 0.1284 Uiso 1.0 4 calc R
H16A H 0.8072 0.8049 0.8478 0.1069 Uiso 1.0 4 calc R
H16B H 0.8697 0.7717 0.8103 0.1069 Uiso 1.0 4 calc R
H16C H 0.7663 0.7655 0.7832 0.1069 Uiso 1.0 4 calc R
H17A H 0.8899 0.8847 0.7372 0.1045 Uiso 1.0 4 calc R
H17B H 0.8313 0.9899 0.7171 0.1045 Uiso 1.0 4 calc R
H17C H 0.7881 0.8727 0.7052 0.1045 Uiso 1.0 4 calc R
H30A H 0.6041 0.7392 0.6465 0.1094 Uiso 1.0 4 calc R
H30B H 0.5190 0.8130 0.6256 0.1094 Uiso 1.0 4 calc R
H30C H 0.5143 0.6991 0.6553 0.1094 Uiso 1.0 4 calc R
H40A H 0.2845 0.9851 0.7838 0.0908 Uiso 1.0 4 calc R
H40B H 0.2555 0.8612 0.7762 0.0908 Uiso 1.0 4 calc R
H40C H 0.2814 0.9227 0.7260 0.0908 Uiso 1.0 4 calc R
H51A H 0.6784 1.1580 0.7161 0.0556 Uiso 1.0 4 calc R
H51B H 0.7066 1.0861 0.6885 0.1080 Uiso 1.0 4 calc R
H52A H 0.5582 1.1443 0.7761 0.0560 Uiso 1.0 4 calc R
H52B H 0.5382 1.0576 0.7881 0.0511 Uiso 1.0 4 calc R
H62 H 0.8268 0.4724 1.1201 0.0786 Uiso 1.0 4 calc R
H63 H 0.6996 0.5797 1.0976 0.0928 Uiso 1.0 4 calc R
H64 H 0.5719 0.5209 1.0313 0.0831 Uiso 1.0 4 calc R
H65 H 0.5726 0.3550 0.9826 0.0824 Uiso 1.0 4 calc R
H66 H 0.6983 0.2479 1.0055 0.0761 Uiso 1.0 4 calc R
H68 H 0.7459 0.1389 1.1086 0.0850 Uiso 1.0 4 calc R
H69 H 0.7215 -0.0479 1.1079 0.1017 Uiso 1.0 4 calc R
H70 H 0.8099 -0.1661 1.0746 0.1042 Uiso 1.0 4 calc R
H71 H 0.9212 -0.0956 1.0388 0.1028 Uiso 1.0 4 calc R
H72 H 0.9426 0.0905 1.0374 0.0806 Uiso 1.0 4 calc R
H74 H 1.0449 0.2457 1.0770 0.0938 Uiso 1.0 4 calc R
H75 H 1.1216 0.2923 1.0132 0.1079 Uiso 1.0 4 calc R
H76 H 1.0527 0.3844 0.9284 0.1046 Uiso 1.0 4 calc R
H77 H 0.9051 0.4346 0.9098 0.0942 Uiso 1.0 4 calc R
H78 H 0.8284 0.3901 0.9745 0.0735 Uiso 1.0 4 calc R
H80 H 0.9956 0.4335 1.1289 0.0890 Uiso 1.0 4 calc R
H81 H 1.0742 0.4832 1.2226 0.1087 Uiso 1.0 4 calc R
H82 H 1.0625 0.3800 1.3013 0.1157 Uiso 1.0 4 calc R
H83 H 0.9713 0.2263 1.2846 0.1033 Uiso 1.0 4 calc R
H84 H 0.8908 0.1804 1.1905 0.0864 Uiso 1.0 4 calc R

loop_
_atom_site_aniso_label
_atom_site_aniso_U_11
_atom_site_aniso_U_22
_atom_site_aniso_U_33
_atom_site_aniso_U_12
_atom_site_aniso_U_13
_atom_site_aniso_U_23
Ni1 0.0491(3) 0.0355(3) 0.0386(3) -0.00293(17) 0.01115(18) -0.00013(16)
Ni2 0.0372(3) 0.0369(3) 0.0414(3) 0.00051(16) 0.00839(17) 0.00103(16)
O20 0.0433(12) 0.0403(12) 0.0367(12) -0.0017(10) 0.0100(10) -0.0036(9)
O32 0.0769(17) 0.0481(14) 0.0432(14) -0.0191(13) 0.0215(13) -0.0068(11)
O33 0.0678(16) 0.0438(14) 0.0448(14) -0.0118(12) 0.0165(12) -0.0026(11)
O42 0.0540(14) 0.0465(14) 0.0623(17) -0.0094(12) 0.0117(12) 0.0021(12)
O43 0.0505(14) 0.0447(14) 0.0724(18) -0.0084(12) 0.0114(13) 0.0048(13)
O51 0.0531(16) 0.0432(15) 0.0605(19) 0.0086(13) 0.0181(13) 0.0074(13)
O52 0.0517(17) 0.0372(15) 0.090(3) 0.0079(14) 0.0258(15) 0.0135(15)
N1 0.0647(19) 0.0430(17) 0.0470(18) 0.0013(14) 0.0128(15) 0.0035(13)
N4 0.0575(17) 0.0532(18) 0.0437(17) -0.0030(14) 0.0173(14) -0.0039(13)
N8 0.0559(19) 0.068(3) 0.057(2) -0.0207(16) 0.0081(15) -0.0062(16)
N11 0.0467(17) 0.075(3) 0.064(2) 0.0186(16) 0.0213(15) 0.0215(17)
C2 0.087(3) 0.076(3) 0.058(3) 0.014(3) 0.005(3) 0.003(3)
C3 0.083(3) 0.070(3) 0.035(2) -0.002(3) 0.0130(19) 0.0091(18)
C5 0.063(3) 0.057(3) 0.046(2) -0.0063(18) 0.0193(18) -0.0124(17)
C6 0.0491(19) 0.051(2) 0.044(2) -0.0038(16) 0.0082(16) -0.0060(16)
C7 0.067(3) 0.061(3) 0.044(2) -0.0180(19) 0.0077(18) -0.0097(17)
C9 0.041(3) 0.160(6) 0.064(3) -0.019(3) 0.002(2) 0.003(3)
C10 0.045(3) 0.147(6) 0.082(4) 0.003(3) 0.012(3) 0.022(4)
C12 0.140(5) 0.079(4) 0.108(5) 0.049(4) 0.058(4) 0.020(3)
C13 0.098(4) 0.060(3) 0.090(4) -0.013(3) 0.003(3) 0.024(3)
C14 0.069(3) 0.090(4) 0.066(3) -0.007(3) 0.036(3) -0.010(3)
C15 0.158(6) 0.080(4) 0.087(4) -0.075(4) 0.042(4) -0.026(3)
C16 0.084(4) 0.087(4) 0.106(5) 0.043(3) 0.043(3) 0.043(3)
C17 0.083(3) 0.111(4) 0.082(4) 0.047(3) 0.048(3) 0.031(3)
C30 0.146(5) 0.085(4) 0.053(3) -0.050(4) 0.044(3) -0.024(3)
C31 0.064(3) 0.0378(18) 0.0416(19) -0.0028(16) 0.0158(16) -0.0052(14)
C40 0.052(3) 0.076(3) 0.092(4) 0.002(2) 0.010(3) 0.007(3)
C41 0.0480(19) 0.053(3) 0.051(3) -0.0049(17) 0.0119(16) 0.0014(16)
C61 0.050(2) 0.058(3) 0.046(2) 0.0145(17) 0.0099(16) 0.0014(16)
C62 0.059(3) 0.074(3) 0.058(3) 0.022(2) 0.0083(19) -0.007(2)
C63 0.076(3) 0.084(4) 0.069(3) 0.037(3) 0.016(3) -0.003(3)
C64 0.052(3) 0.083(4) 0.073(3) 0.026(2) 0.018(2) 0.028(3)
C65 0.045(2) 0.083(4) 0.068(3) 0.005(2) 0.0013(19) 0.020(3)
C66 0.053(3) 0.070(3) 0.062(3) 0.0089(19) 0.0087(19) 0.002(2)
C67 0.052(2) 0.062(3) 0.050(3) 0.0163(18) -0.0031(17) -0.0082(18)
C68 0.071(3) 0.065(3) 0.070(3) 0.008(3) 0.010(3) -0.006(3)
C69 0.081(4) 0.078(4) 0.083(4) -0.003(3) 0.006(3) 0.001(3)
C70 0.088(4) 0.059(3) 0.083(4) 0.007(3) -0.022(3) -0.009(3)
C71 0.081(4) 0.077(4) 0.076(4) 0.018(3) -0.012(3) -0.021(3)
C72 0.067(3) 0.067(3) 0.056(3) 0.015(2) -0.000(2) -0.014(2)
C73 0.051(2) 0.058(3) 0.061(3) 0.0080(18) 0.0109(18) -0.0166(19)
C74 0.065(3) 0.084(4) 0.088(4) 0.018(3) 0.025(3) -0.007(3)
C75 0.073(3) 0.079(4) 0.129(6) 0.005(3) 0.047(4) -0.027(4)
C76 0.094(4) 0.075(4) 0.109(5) -0.023(3) 0.056(4) -0.032(3)
C77 0.088(4) 0.070(3) 0.081(4) -0.023(3) 0.030(3) -0.014(3)
C78 0.057(3) 0.064(3) 0.060(3) -0.005(2) 0.0140(19) -0.015(2)
C79 0.0445(19) 0.062(3) 0.057(3) 0.0223(18) 0.0029(17) -0.0093(19)
C80 0.069(3) 0.065(3) 0.075(3) 0.020(3) 0.001(3) -0.015(3)
C81 0.065(3) 0.085(4) 0.098(5) 0.017(3) -0.012(3) -0.039(4)
C82 0.081(4) 0.124(5) 0.064(4) 0.046(4) -0.010(3) -0.035(4)
C83 0.076(3) 0.119(5) 0.057(3) 0.037(4) 0.009(3) -0.008(3)
C84 0.058(3) 0.094(4) 0.060(3) 0.023(3) 0.010(2) -0.012(3)
B60 0.046(3) 0.061(3) 0.052(3) 0.012(2) 0.0073(19) -0.006(2)

loop_
_atom_type_symbol
_atom_type_description
_atom_type_scat_dispersion_real
_atom_type_scat_dispersion_imag
_atom_type_scat_source
C C 0.0033 0.0016
;
International Tables for Crystallography
(1992, Vol. C, Tables 4.2.6.8 and 6.1.1.4)
;
H H 0.0000 0.0000
;
International Tables for Crystallography
(1992, Vol. C, Table 6.1.1.4)
;
B B 0.0013 0.0007
;
International Tables for Crystallography
(1992, Vol. C, Tables 4.2.6.8 and 6.1.1.4)
;
N N 0.0061 0.0033
;
International Tables for Crystallography
(1992, Vol. C, Tables 4.2.6.8 and 6.1.1.4)
;
Ni Ni 0.3393 1.1124
;
International Tables for Crystallography
(1992, Vol. C, Tables 4.2.6.8 and 6.1.1.4)
;
O O 0.0106 0.0060
;
International Tables for Crystallography
(1992, Vol. C, Tables 4.2.6.8 and 6.1.1.4)
;

loop_
_geom_angle_atom_site_label_1
_geom_angle_atom_site_label_2
_geom_angle_atom_site_label_3
_geom_angle
_geom_angle_publ_flag
O20 Ni1 O32 95.91(10) yes
O20 Ni1 O42 157.52(9) yes
O20 Ni1 O43 97.68(9) yes
O20 Ni1 N1 102.33(10) yes
O20 Ni1 N4 84.13(11) yes
O32 Ni1 O42 84.30(11) yes
O32 Ni1 O43 91.12(11) yes
O32 Ni1 N1 94.05(11) yes
O32 Ni1 N4 177.44(11) yes
O42 Ni1 O43 59.87(10) yes
O42 Ni1 N1 100.07(11) yes
O42 Ni1 N4 96.65(12) yes
O43 Ni1 N1 158.68(12) yes
O43 Ni1 N4 91.41(11) yes
N1 Ni1 N4 83.45(12) yes
O20 Ni2 O33 94.96(10) yes
O20 Ni2 O51 170.20(11) yes
O20 Ni2 O52 85.37(12) yes
O20 Ni2 N8 82.38(12) yes
O20 Ni2 N11 100.27(12) yes
O33 Ni2 O51 86.75(11) yes
O33 Ni2 O52 92.49(11) yes
O33 Ni2 N8 174.31(12) yes
O33 Ni2 N11 91.02(12) yes
O51 Ni2 O52 84.92(13) yes
O51 Ni2 N8 96.72(13) yes
O51 Ni2 N11 89.34(13) yes
O52 Ni2 N8 92.31(13) yes
O52 Ni2 N11 173.09(14) yes
N8 Ni2 N11 84.54(13) yes
Ni1 O20 Ni2 123.88(10) yes
Ni1 O20 C6 113.7(3) yes
Ni2 O20 C6 114.8(2) yes
Ni1 O32 C31 133.6(3) yes
Ni2 O33 C31 137.2(3) yes
Ni1 O42 C41 91.0(2) yes
Ni1 O43 C41 90.1(2) yes
Ni1 N1 C2 102.6(3) yes
Ni1 N1 C12 115.0(3) yes
Ni1 N1 C13 110.6(3) yes
C2 N1 C12 109.4(4) yes
C2 N1 C13 111.3(4) yes
C12 N1 C13 107.9(4) yes
Ni1 N4 C3 107.6(3) yes
Ni1 N4 C5 101.3(3) yes
Ni1 N4 C14 117.4(3) yes
C3 N4 C5 112.5(3) yes
C3 N4 C14 109.6(4) yes
C5 N4 C14 108.4(4) yes
Ni2 N8 C7 105.1(3) yes
Ni2 N8 C9 105.8(3) yes
Ni2 N8 C15 114.0(3) yes
C7 N8 C9 110.6(4) yes
C7 N8 C15 109.1(4) yes
C9 N8 C15 112.0(4) yes
Ni2 N11 C10 105.0(3) yes
Ni2 N11 C16 110.1(3) yes
Ni2 N11 C17 115.1(3) yes
C10 N11 C16 113.0(4) yes
C10 N11 C17 106.7(4) yes
C16 N11 C17 107.0(4) yes
N1 C2 C3 111.6(4) yes
N4 C3 C2 113.2(4) yes
N4 C5 C6 112.0(4) yes
O20 C6 C5 110.9(3) yes
O20 C6 C7 111.3(3) yes
C5 C6 C7 108.1(4) yes
N8 C7 C6 110.9(4) yes
N8 C9 C10 110.2(4) yes
N11 C10 C9 110.4(4) yes
O32 C31 O33 126.1(4) yes
O32 C31 C30 116.7(4) yes
O33 C31 C30 117.2(4) yes
O42 C41 O43 118.9(3) yes
O42 C41 C40 120.1(4) yes
O43 C41 C40 121.0(4) yes
C62 C61 C66 114.8(4) yes
C62 C61 B60 122.1(3) yes
C66 C61 B60 122.9(4) yes
C61 C62 C63 122.6(4) yes
C62 C63 C64 120.7(5) yes
C63 C64 C65 119.0(4) yes
C64 C65 C66 119.8(4) yes
C61 C66 C65 123.1(4) yes
C68 C67 C72 114.2(4) yes
C68 C67 B60 122.7(4) yes
C72 C67 B60 123.0(4) yes
C67 C68 C69 123.3(5) yes
C68 C69 C70 119.8(6) yes
C69 C70 C71 119.7(5) yes
C70 C71 C72 119.6(5) yes
C67 C72 C71 123.3(5) yes
C74 C73 C78 113.9(5) yes
C74 C73 B60 121.6(4) yes
C78 C73 B60 124.5(4) yes
C73 C74 C75 123.2(5) yes
C74 C75 C76 120.6(6) yes
C75 C76 C77 118.7(7) yes
C76 C77 C78 120.2(5) yes
C73 C78 C77 123.3(4) yes
C80 C79 C84 114.8(4) yes
C80 C79 B60 121.4(4) yes
C84 C79 B60 123.6(4) yes
C79 C80 C81 123.0(5) yes
C80 C81 C82 120.0(5) yes
C81 C82 C83 119.1(5) yes
C82 C83 C84 119.5(6) yes
C79 C84 C83 123.5(5) yes
C61 B60 C67 110.8(3) yes
C61 B60 C73 108.7(4) yes
C61 B60 C79 107.9(4) yes
C67 B60 C73 110.9(4) yes
C67 B60 C79 108.9(3) yes
C73 B60 C79 109.7(3) yes

loop_
_geom_bond_atom_site_label_1
_geom_bond_atom_site_label_2
_geom_bond_distance
_geom_bond_publ_flag
Ni1 O20 1.997(3) yes
Ni1 O32 2.039(3) yes
Ni1 O42 2.166(3) yes
Ni1 O43 2.202(3) yes
Ni1 N1 2.128(3) yes
Ni1 N4 2.143(4) yes
Ni2 O20 2.024(3) yes
Ni2 O33 2.030(3) yes
Ni2 O51 2.129(4) yes
Ni2 O52 2.143(4) yes
Ni2 N8 2.088(4) yes
Ni2 N11 2.136(4) yes
O20 C6 1.408(4) yes
O32 C31 1.259(5) yes
O33 C31 1.248(5) yes
O42 C41 1.280(5) yes
O43 C41 1.251(5) yes
N1 C2 1.465(5) yes
N1 C12 1.465(8) yes
N1 C13 1.476(7) yes
N4 C3 1.481(5) yes
N4 C5 1.495(5) yes
N4 C14 1.484(6) yes
N8 C7 1.483(6) yes
N8 C9 1.508(6) yes
N8 C15 1.489(7) yes
N11 C10 1.483(6) yes
N11 C16 1.471(7) yes
N11 C17 1.481(7) yes
C2 C3 1.518(7) yes
C5 C6 1.512(6) yes
C6 C7 1.540(6) yes
C9 C10 1.473(9) yes
C30 C31 1.507(6) yes
C40 C41 1.500(5) yes
C61 C62 1.383(6) yes
C61 C66 1.403(5) yes
C61 B60 1.653(6) yes
C62 C63 1.410(7) yes
C63 C64 1.349(6) yes
C64 C65 1.391(7) yes
C65 C66 1.386(6) yes
C67 C68 1.403(7) yes
C67 C72 1.411(7) yes
C67 B60 1.645(6) yes
C68 C69 1.392(7) yes
C69 C70 1.366(9) yes
C70 C71 1.392(9) yes
C71 C72 1.377(7) yes
C73 C74 1.411(6) yes
C73 C78 1.386(6) yes
C73 B60 1.642(7) yes
C74 C75 1.378(10) yes
C75 C76 1.359(9) yes
C76 C77 1.378(8) yes
C77 C78 1.389(8) yes
C79 C80 1.393(6) yes
C79 C84 1.390(7) yes
C79 B60 1.657(6) yes
C80 C81 1.395(7) yes
C81 C82 1.381(9) yes
C82 C83 1.378(9) yes
C83 C84 1.399(7) yes

loop_
_geom_contact_atom_site_label_1
_geom_contact_atom_site_label_2
_geom_contact_distance
_geom_contact_publ_flag
_geom_contact_site_symmetry_2
Ni1 O33 3.433(3) no .
Ni2 O32 3.505(3) no .
O20 C2 3.252(6) no .
O20 C3 3.460(5) no .
O20 C9 3.299(5) no .
O20 C16 3.158(7) no .
O20 C31 3.331(4) no .
O32 C12 3.086(6) no .
O32 C41 3.159(5) no .
O33 C16 3.342(5) no .
O33 C17 3.230(6) no .
O42 C13 3.129(6) no .
O42 C14 3.217(6) no .
O43 O52 2.763(5) no .
O43 C5 3.361(4) no .
O43 C14 3.282(6) no .
O51 C10 3.468(6) no .
O51 C15 3.104(6) no .
O51 C17 3.021(6) no .
O52 C6 3.369(5) no .
O52 C7 3.120(5) no .
O52 C15 3.404(7) no .
N4 C13 3.449(6) no .
N4 C41 3.470(5) no .
C2 C5 3.357(7) no .
C2 C6 3.308(6) no .
C3 C6 3.085(6) no .
C3 C13 3.005(7) no .
C6 C9 3.058(7) no .
C9 C16 3.107(8) no .
C10 C15 3.177(9) no .
C14 C41 3.330(6) no .
C61 C64 2.844(6) no .
C61 C68 3.141(6) no .
C61 C78 3.010(7) no .
C61 C80 3.457(6) no .
C61 C84 3.532(6) no .
C62 C65 2.742(6) no .
C62 C73 3.492(7) no .
C62 C79 3.010(6) no .
C62 C80 3.343(6) no .
C63 C66 2.733(7) no .
C66 C67 3.135(6) no .
C66 C68 3.237(6) no .
C66 C73 3.490(6) no .
C66 C78 3.453(7) no .
C67 C70 2.841(7) no .
C67 C74 3.408(7) no .
C67 C84 3.066(6) no .
C68 C71 2.747(8) no .
C68 C79 3.443(6) no .
C68 C84 3.347(6) no .
C69 C72 2.750(8) no .
C72 C73 3.069(6) no .
C72 C74 3.286(7) no .
C73 C76 2.843(9) no .
C73 C80 3.057(7) no .
C74 C77 2.723(7) no .
C74 C79 3.149(8) no .
C74 C80 3.221(8) no .
C75 C78 2.731(7) no .
C79 C82 2.846(7) no .
C80 C83 2.749(8) no .
C81 C84 2.739(7) no .
O32 O52 2.854(4) no 2_646
O33 C13 3.564(5) no 2_656
O42 O51 2.715(4) no 2_646
O42 O52 3.214(5) no 2_646
O51 O42 2.715(4) no 2_656
O52 O32 2.854(4) no 2_656
O52 O42 3.214(5) no 2_656
O52 C30 3.454(7) no 2_656
C13 O33 3.564(5) no 2_646
C30 O52 3.454(7) no 2_646

loop_
_geom_hbond_atom_site_label_D
_geom_hbond_atom_site_label_H
_geom_hbond_atom_site_label_A
_geom_hbond_site_symmetry_A
_geom_hbond_distance_DA
_geom_hbond_distance_DH
_geom_hbond_distance_HA
_geom_hbond_angle_DHA
_geom_hbond_publ_flag
O51 H51A O42 2_656 2.715(4) 0.740 1.977 175.6 no
O52 H52A O32 2_656 2.854(4) 0.675 2.214 158.9 no
O52 H52B O43 . 2.763(5) 0.760 2.006 173.3 no

loop_
_geom_torsion_atom_site_label_1
_geom_torsion_atom_site_label_2
_geom_torsion_atom_site_label_3
_geom_torsion_atom_site_label_4
_geom_torsion
_geom_torsion_publ_flag
O20 Ni1 O32 C31 -21.7(3) no
O32 Ni1 O20 Ni2 32.08(15) no
O32 Ni1 O20 C6 179.95(13) no
O20 Ni1 O42 C41 -1.4(4) no
O42 Ni1 O20 Ni2 -57.3(4) no
O42 Ni1 O20 C6 90.6(3) no
O20 Ni1 O43 C41 177.27(15) no
O43 Ni1 O20 Ni2 -59.86(15) no
O43 Ni1 O20 C6 88.01(14) no
O20 Ni1 N1 C2 50.61(19) no
O20 Ni1 N1 C12 -68.12(18) no
O20 Ni1 N1 C13 169.38(16) no
N1 Ni1 O20 Ni2 127.54(15) no
N1 Ni1 O20 C6 -84.58(15) no
O20 Ni1 N4 C3 -93.46(16) no
O20 Ni1 N4 C5 24.73(14) no
O20 Ni1 N4 C14 142.47(19) no
N4 Ni1 O20 Ni2 -150.50(15) no
N4 Ni1 O20 C6 -2.63(14) no
O32 Ni1 O42 C41 -93.07(16) no
O42 Ni1 O32 C31 135.7(3) no
O32 Ni1 O43 C41 81.15(16) no
O43 Ni1 O32 C31 76.2(3) no
O32 Ni1 N1 C2 147.57(18) no
O32 Ni1 N1 C12 28.84(18) no
O32 Ni1 N1 C13 -93.67(18) no
N1 Ni1 O32 C31 -124.5(3) no
O42 Ni1 O43 C41 -1.59(13) no
O43 Ni1 O42 C41 1.56(13) no
O42 Ni1 N1 C2 -127.52(17) no
O42 Ni1 N1 C12 113.76(17) no
O42 Ni1 N1 C13 -8.8(2) no
N1 Ni1 O42 C41 173.81(16) no
O42 Ni1 N4 C3 109.15(16) no
O42 Ni1 N4 C5 -132.66(14) no
O42 Ni1 N4 C14 -14.9(2) no
N4 Ni1 O42 C41 89.32(16) no
O43 Ni1 N1 C2 -108.8(3) no
O43 Ni1 N1 C12 132.4(3) no
O43 Ni1 N1 C13 9.9(5) no
N1 Ni1 O43 C41 -23.0(4) no
O43 Ni1 N4 C3 168.97(17) no
O43 Ni1 N4 C5 -72.84(15) no
O43 Ni1 N4 C14 44.90(19) no
N4 Ni1 O43 C41 -98.46(16) no
N1 Ni1 N4 C3 9.72(17) no
N1 Ni1 N4 C5 127.91(16) no
N1 Ni1 N4 C14 -114.4(2) no
N4 Ni1 N1 C2 -31.89(18) no
N4 Ni1 N1 C12 -150.62(18) no
N4 Ni1 N1 C13 86.87(19) no
O20 Ni2 O33 C31 1.8(3) no
O33 Ni2 O20 Ni1 -26.04(15) no
O33 Ni2 O20 C6 -173.61(14) no
O52 Ni2 O20 Ni1 66.06(15) no
O52 Ni2 O20 C6 -81.51(15) no
O20 Ni2 N8 C7 -29.33(16) no
O20 Ni2 N8 C9 87.79(19) no
O20 Ni2 N8 C15 -148.7(3) no
N8 Ni2 O20 Ni1 159.02(16) no
N8 Ni2 O20 C6 11.45(15) no
O20 Ni2 N11 C10 -95.43(19) no
O20 Ni2 N11 C16 26.5(2) no
O20 Ni2 N11 C17 147.56(19) no
N11 Ni2 O20 Ni1 -117.98(15) no
N11 Ni2 O20 C6 94.46(16) no
O51 Ni2 O33 C31 -168.6(3) no
O52 Ni2 O33 C31 -83.8(3) no
O33 Ni2 N11 C10 169.35(19) no
O33 Ni2 N11 C16 -68.72(19) no
O33 Ni2 N11 C17 52.3(2) no
N11 Ni2 O33 C31 102.2(3) no
O51 Ni2 N8 C7 140.83(17) no
O51 Ni2 N8 C9 -102.0(2) no
O51 Ni2 N8 C15 21.5(3) no
O51 Ni2 N11 C10 82.60(19) no
O51 Ni2 N11 C16 -155.46(19) no
O51 Ni2 N11 C17 -34.4(2) no
O52 Ni2 N8 C7 55.68(19) no
O52 Ni2 N8 C9 172.8(2) no
O52 Ni2 N8 C15 -63.7(3) no
N8 Ni2 N11 C10 -14.2(2) no
N8 Ni2 N11 C16 107.7(2) no
N8 Ni2 N11 C17 -131.2(3) no
N11 Ni2 N8 C7 -130.5(2) no
N11 Ni2 N8 C9 -13.4(2) no
N11 Ni2 N8 C15 110.1(3) no
Ni1 O20 C6 C5 -21.1(3) no
Ni1 O20 C6 C7 -141.54(18) no
Ni2 O20 C6 C5 129.8(2) no
Ni2 O20 C6 C7 9.4(3) no
Ni1 O32 C31 O33 2.1(6) no
Ni1 O32 C31 C30 -177.18(17) no
Ni2 O33 C31 O32 11.0(6) no
Ni2 O33 C31 C30 -169.77(18) no
Ni1 O42 C41 O43 -2.7(4) no
Ni1 O42 C41 C40 178.3(3) no
Ni1 O43 C41 O42 2.7(4) no
Ni1 O43 C41 C40 -178.3(3) no
Ni1 N1 C2 C3 49.5(4) no
C12 N1 C2 C3 172.1(4) no
C13 N1 C2 C3 -68.8(5) no
Ni1 N4 C3 C2 14.8(4) no
Ni1 N4 C5 C6 -43.1(3) no
C3 N4 C5 C6 71.5(4) no
C5 N4 C3 C2 -95.9(4) no
C14 N4 C3 C2 143.5(3) no
C14 N4 C5 C6 -167.2(3) no
Ni2 N8 C7 C6 42.2(3) no
Ni2 N8 C9 C10 40.1(5) no
C7 N8 C9 C10 153.5(4) no
C9 N8 C7 C6 -71.6(4) no
C15 N8 C7 C6 164.9(3) no
C15 N8 C9 C10 -84.7(5) no
Ni2 N11 C10 C9 40.8(4) no
C16 N11 C10 C9 -79.2(5) no
C17 N11 C10 C9 163.4(4) no
N1 C2 C3 N4 -45.4(5) no
N4 C5 C6 O20 45.2(4) no
N4 C5 C6 C7 167.6(3) no
O20 C6 C7 N8 -35.4(4) no
C5 C6 C7 N8 -157.4(3) no
N8 C9 C10 N11 -56.4(6) no
C62 C61 C66 C65 -1.3(7) no
C66 C61 C62 C63 1.6(7) no
C62 C61 B60 C67 149.4(4) no
C62 C61 B60 C73 -88.7(5) no
C62 C61 B60 C79 30.2(6) no
B60 C61 C62 C63 176.3(4) no
C66 C61 B60 C67 -36.4(6) no
C66 C61 B60 C73 85.6(5) no
C66 C61 B60 C79 -155.5(4) no
B60 C61 C66 C65 -175.9(4) no
C61 C62 C63 C64 -0.2(8) no
C62 C63 C64 C65 -1.7(8) no
C63 C64 C65 C66 2.0(8) no
C64 C65 C66 C61 -0.5(8) no
C68 C67 C72 C71 -3.0(5) no
C72 C67 C68 C69 2.1(6) no
C68 C67 B60 C61 -38.6(5) no
C68 C67 B60 C73 -159.2(3) no
C68 C67 B60 C79 80.0(4) no
B60 C67 C68 C69 -175.3(3) no
C72 C67 B60 C61 144.4(4) no
C72 C67 B60 C73 23.7(5) no
C72 C67 B60 C79 -97.1(4) no
B60 C67 C72 C71 174.3(3) no
C67 C68 C69 C70 -0.0(7) no
C68 C69 C70 C71 -1.3(7) no
C69 C70 C71 C72 0.4(7) no
C70 C71 C72 C67 1.9(7) no
C74 C73 C78 C77 1.8(6) no
C78 C73 C74 C75 -1.3(6) no
C74 C73 B60 C61 163.7(4) no
C74 C73 B60 C67 -74.3(5) no
C74 C73 B60 C79 46.0(5) no
B60 C73 C74 C75 178.7(4) no
C78 C73 B60 C61 -16.2(5) no
C78 C73 B60 C67 105.7(4) no
C78 C73 B60 C79 -134.0(4) no
B60 C73 C78 C77 -178.2(4) no
C73 C74 C75 C76 -0.1(8) no
C74 C75 C76 C77 1.2(8) no
C75 C76 C77 C78 -0.7(8) no
C76 C77 C78 C73 -0.9(7) no
C80 C79 C84 C83 -0.2(7) no
C84 C79 C80 C81 -0.6(7) no
C80 C79 B60 C61 -85.3(5) no
C80 C79 B60 C67 154.4(4) no
C80 C79 B60 C73 32.9(5) no
B60 C79 C80 C81 175.6(4) no
C84 C79 B60 C61 90.6(5) no
C84 C79 B60 C67 -29.7(6) no
C84 C79 B60 C73 -151.2(4) no
B60 C79 C84 C83 -176.3(4) no
C79 C80 C81 C82 0.6(8) no
C80 C81 C82 C83 0.1(8) no
C81 C82 C83 C84 -0.8(9) no
C82 C83 C84 C79 0.9(8) no
